data_7224560
loop_
_publ_author_name
'Li, Quan-Quan'
'Zhang, Wen-Qian'
'Ren, Chun-Yan'
'Fan, Yan-Ping'
'Li, Jian-Li'
'Liu, Ping'
'Wang, Yao-Yu'

_publ_section_title
;
 Reaction-determined assemblies of 0D to 3D complexes: structural
 diversities and luminescence properties
;
_journal_issue 19
_journal_name_full CrystEngComm
_journal_page_first 3358
_journal_paper_doi 10.1039/C6CE00273K
_journal_volume 18
_journal_year 2016
_chemical_formula_sum 'C26 H13 Cd2 N5 O12'
_chemical_formula_weight 812.21
_chemical_name_systematic
; 
 ? 
;
_space_group_IT_number 14
_symmetry_cell_setting monoclinic
_symmetry_space_group_name_Hall '-P 2ybc'
_symmetry_space_group_name_H-M 'P 1 21/c 1'
_atom_sites_solution_hydrogens geom
_atom_sites_solution_primary direct
_atom_sites_solution_secondary difmap
_audit_creation_method SHELXL-97
_audit_update_record
;
2015-12-25 deposited with the CCDC.
2016-03-09 downloaded from the CCDC.
;
_cell_angle_alpha 90.00
_cell_angle_beta 90.031(17)
_cell_angle_gamma 90.00
_cell_formula_units_Z 4
_cell_length_a 7.520(7)
_cell_length_b 15.850(15)
_cell_length_c 22.80(2)
_cell_measurement_reflns_used 2535
_cell_measurement_temperature 296(2)
_cell_measurement_theta_max 23.05
_cell_measurement_theta_min 2.97
_cell_volume 2718(4)
_computing_cell_refinement 'Bruker SAINT'
_computing_data_collection 'Bruker APEX2'
_computing_data_reduction 'Bruker SAINT'
_computing_molecular_graphics 'Bruker SHELXTL'
_computing_publication_material 'Bruker SHELXTL'
_computing_structure_refinement 'SHELXL-97 (Sheldrick, 2008)'
_computing_structure_solution 'SHELXS-97 (Sheldrick, 2008)'
_diffrn_ambient_temperature 296(2)
_diffrn_measured_fraction_theta_full 0.992
_diffrn_measured_fraction_theta_max 0.992
_diffrn_measurement_device_type 'Bruker APEX-II CCD'
_diffrn_measurement_method '\f and \w scans'
_diffrn_radiation_monochromator graphite
_diffrn_radiation_source 'fine-focus sealed tube'
_diffrn_radiation_type MoK\a
_diffrn_radiation_wavelength 0.71073
_diffrn_reflns_av_R_equivalents 0.0819
_diffrn_reflns_av_sigmaI/netI 0.0991
_diffrn_reflns_limit_h_max 8
_diffrn_reflns_limit_h_min -8
_diffrn_reflns_limit_k_max 13
_diffrn_reflns_limit_k_min -18
_diffrn_reflns_limit_l_max 26
_diffrn_reflns_limit_l_min -27
_diffrn_reflns_number 13263
_diffrn_reflns_theta_full 25.10
_diffrn_reflns_theta_max 25.10
_diffrn_reflns_theta_min 2.20
_exptl_absorpt_coefficient_mu 1.642
_exptl_absorpt_correction_T_max 0.8530
_exptl_absorpt_correction_T_min 0.7565
_exptl_absorpt_correction_type multi-scan
_exptl_absorpt_process_details sadabs
_exptl_crystal_colour colorless
_exptl_crystal_density_diffrn 1.985
_exptl_crystal_density_method 'not measured'
_exptl_crystal_description columnar
_exptl_crystal_F_000 1584
_exptl_crystal_size_max 0.18
_exptl_crystal_size_mid 0.10
_exptl_crystal_size_min 0.10
_platon_squeeze_details
;
;
_refine_diff_density_max 1.007
_refine_diff_density_min -2.085
_refine_diff_density_rms 0.193
_refine_ls_extinction_method none
_refine_ls_goodness_of_fit_ref 1.032
_refine_ls_hydrogen_treatment constr
_refine_ls_matrix_type full
_refine_ls_number_parameters 416
_refine_ls_number_reflns 4786
_refine_ls_number_restraints 24
_refine_ls_restrained_S_all 1.029
_refine_ls_R_factor_all 0.0977
_refine_ls_R_factor_gt 0.0607
_refine_ls_shift/su_max 0.000
_refine_ls_shift/su_mean 0.000
_refine_ls_structure_factor_coef Fsqd
_refine_ls_weighting_details 'calc w=1/[\s^2^(Fo^2^)+(0.0897P)^2^+0.0000P] where P=(Fo^2^+2Fc^2^)/3'
_refine_ls_weighting_scheme calc
_refine_ls_wR_factor_gt 0.1481
_refine_ls_wR_factor_ref 0.1652
_reflns_number_gt 3214
_reflns_number_total 4786
_reflns_threshold_expression >2sigma(I)
_cod_data_source_file c6ce00273k2.cif
_cod_data_source_block 6-sr
_cod_depositor_comments
;
The following automatic conversions were performed:

'_symmetry_cell_setting' value 'Monoclinic' changed to 'monoclinic'
according to
/usr/data/users/saulius/crontab/automatic-downloads/rss-feeds/RSC/lib/dictionaries/cif_core.dic
dictionary named 'cif_core.dic' version 2.4.2 from 2011-04-26.

Automatic conversion script
Id: cif_fix_values 4268 2015-11-12 08:31:59Z antanas 

 Adding full bibliography for 7224556--7224565.cif.
;
_cod_original_sg_symbol_H-M 'P21/c   '
_cod_database_code 7224560

loop_
_symmetry_equiv_pos_as_xyz
'x, y, z'
'-x, y+1/2, -z+1/2'
'-x, -y, -z'
'x, -y-1/2, z-1/2'

loop_
_atom_site_label
_atom_site_type_symbol
_atom_site_fract_x
_atom_site_fract_y
_atom_site_fract_z
_atom_site_U_iso_or_equiv
_atom_site_adp_type
_atom_site_occupancy
_atom_site_symmetry_multiplicity
_atom_site_calc_flag
_atom_site_refinement_flags
_atom_site_disorder_assembly
_atom_site_disorder_group
O8 O 0.166(4) 0.9769(9) 0.0288(8) 0.050(7) Uani 0.50(5) 1 d PU A 1
O8' O 0.081(4) 0.9825(9) 0.0370(8) 0.050(7) Uani 0.50(5) 1 d PU A 2
C1 C 0.0830(11) 0.6394(5) 0.1056(4) 0.0326(19) Uani 1 1 d . . .
C2 C 0.2276(11) 0.6580(5) 0.0615(4) 0.0324(19) Uani 1 1 d . . .
C3 C 0.2633(11) 0.5953(5) 0.0179(4) 0.0314(19) Uani 1 1 d . . .
H3 H 0.1995 0.5451 0.0187 0.038 Uiso 1 1 calc R . .
C4 C 0.3861(11) 0.6067(5) -0.0243(4) 0.035(2) Uani 1 1 d . . .
C5 C 0.4880(12) 0.6812(6) -0.0243(4) 0.044(2) Uani 1 1 d . . .
H5 H 0.5791 0.6880 -0.0515 0.053 Uiso 1 1 calc R . .
C6 C 0.4532(13) 0.7438(5) 0.0156(4) 0.045(2) Uani 1 1 d . . .
C7 C 0.3197(11) 0.7341(5) 0.0602(4) 0.036(2) Uani 1 1 d . . .
C8 C 0.2975(11) 0.8000(5) 0.1078(4) 0.0338(19) Uani 1 1 d . . .
C9 C 0.2219(13) 0.8789(5) 0.0996(4) 0.041(2) Uani 1 1 d . A .
C10 C 0.2130(13) 0.9384(5) 0.1423(4) 0.041(2) Uani 1 1 d . . .
H10 H 0.1653 0.9913 0.1343 0.050 Uiso 1 1 calc R . .
C11 C 0.2766(11) 0.9192(5) 0.1985(4) 0.0331(19) Uani 1 1 d . . .
C12 C 0.3544(11) 0.8411(5) 0.2075(4) 0.036(2) Uani 1 1 d . . .
H12 H 0.3996 0.8280 0.2444 0.043 Uiso 1 1 calc R . .
C13 C 0.3663(11) 0.7821(5) 0.1631(4) 0.0312(18) Uani 1 1 d . . .
C14 C 0.4574(12) 0.6988(5) 0.1748(4) 0.035(2) Uani 1 1 d . . .
C15 C 0.4197(12) 0.5400(6) -0.0696(4) 0.038(2) Uani 1 1 d . . .
C16 C 0.2635(11) 0.9818(5) 0.2482(4) 0.033(2) Uani 1 1 d . . .
C17 C 0.0696(15) 0.3604(6) 0.1199(5) 0.059(3) Uani 1 1 d . . .
H17 H 0.0764 0.4020 0.0912 0.071 Uiso 1 1 calc R . .
C18 C 0.0044(18) 0.2854(7) 0.1040(6) 0.082(4) Uani 1 1 d . . .
H18 H -0.0357 0.2750 0.0660 0.099 Uiso 1 1 calc R . .
C19 C 0.000(3) 0.2240(9) 0.1471(10) 0.146(9) Uani 1 1 d . . .
H19 H -0.0289 0.1691 0.1365 0.176 Uiso 1 1 calc R . .
C20 C 0.038(2) 0.2417(8) 0.2080(9) 0.126(7) Uani 1 1 d . . .
H20 H 0.0163 0.2027 0.2376 0.152 Uiso 1 1 calc R . .
C21 C 0.1110(14) 0.3226(6) 0.2196(5) 0.057(3) Uani 1 1 d . . .
C22 C 0.2251(14) 0.4100(7) 0.3051(5) 0.052(3) Uani 1 1 d . . .
C23 C 0.2325(17) 0.4026(9) 0.3669(6) 0.080(4) Uani 1 1 d . . .
H23 H 0.2045 0.3512 0.3842 0.096 Uiso 1 1 calc R . .
C24 C 0.280(2) 0.4693(10) 0.4017(6) 0.090(4) Uani 1 1 d . . .
H24 H 0.2789 0.4660 0.4424 0.107 Uiso 1 1 calc R . .
C25 C 0.331(2) 0.5442(9) 0.3713(6) 0.092(4) Uani 1 1 d . . .
H25 H 0.3712 0.5909 0.3922 0.110 Uiso 1 1 calc R . .
C26 C 0.3214(19) 0.5469(8) 0.3122(5) 0.072(4) Uani 1 1 d . . .
H26 H 0.3514 0.5969 0.2933 0.087 Uiso 1 1 calc R . .
Cd1 Cd 0.31123(9) 0.49868(4) 0.17992(3) 0.0363(2) Uani 1 1 d . . .
Cd2 Cd 0.78087(8) 0.58150(3) 0.15707(3) 0.0306(2) Uani 1 1 d . . .
N1 N 0.557(2) 0.8164(9) 0.0080(6) 0.111(4) Uani 1 1 d U . .
N3 N 0.1281(10) 0.3812(5) 0.1759(4) 0.0458(19) Uani 1 1 d . . .
N4 N 0.1691(13) 0.3386(6) 0.2748(4) 0.068(3) Uani 1 1 d . . .
H4 H 0.1721 0.2939 0.2962 0.082 Uiso 1 1 calc R . .
N5 N 0.2698(11) 0.4803(5) 0.2793(3) 0.046(2) Uani 1 1 d . . .
O1 O 0.0733(7) 0.5636(3) 0.1246(3) 0.0369(14) Uani 1 1 d . . .
O2 O -0.0217(9) 0.6947(4) 0.1198(3) 0.0552(18) Uani 1 1 d . . .
O3 O 0.3072(10) 0.4826(4) -0.0751(3) 0.0491(17) Uani 1 1 d . . .
O4 O 0.5633(9) 0.5476(4) -0.0994(3) 0.0549(18) Uani 1 1 d . . .
O5 O 0.728(2) 0.8063(11) 0.0063(8) 0.213(9) Uani 1 1 d . . .
O6 O 0.4799(19) 0.8928(10) 0.0071(7) 0.154(5) Uani 1 1 d U . .
O7 O 0.100(2) 0.8510(7) 0.0077(5) 0.141(5) Uani 1 1 d . A .
O9 O 0.1538(9) 1.0413(4) 0.2456(3) 0.0479(16) Uani 1 1 d . . .
O10 O 0.3633(8) 0.9716(4) 0.2925(3) 0.0435(15) Uani 1 1 d . . .
O11 O 0.3638(9) 0.6384(4) 0.1915(3) 0.0530(18) Uani 1 1 d . . .
O12 O 0.6163(9) 0.6953(4) 0.1652(4) 0.067(2) Uani 1 1 d . . .
N2 N 0.151(2) 0.9023(7) 0.0440(6) 0.130(6) Uani 1 1 d . . .

loop_
_atom_site_aniso_label
_atom_site_aniso_U_11
_atom_site_aniso_U_22
_atom_site_aniso_U_33
_atom_site_aniso_U_23
_atom_site_aniso_U_13
_atom_site_aniso_U_12
O8 0.050(7) 0.050(7) 0.050(7) 0.000(2) 0.000(2) 0.000(2)
O8' 0.050(7) 0.050(7) 0.050(7) 0.000(2) 0.000(2) 0.000(2)
C1 0.034(5) 0.040(5) 0.023(5) -0.004(3) 0.005(4) -0.006(4)
C2 0.031(5) 0.034(4) 0.032(5) -0.003(3) -0.002(4) 0.001(3)
C3 0.032(5) 0.031(4) 0.032(5) 0.000(3) -0.005(4) -0.006(3)
C4 0.037(5) 0.039(5) 0.028(5) -0.008(3) 0.000(4) 0.002(4)
C5 0.036(5) 0.053(6) 0.043(6) -0.003(4) 0.014(4) -0.011(4)
C6 0.064(6) 0.026(5) 0.046(6) -0.006(4) 0.012(5) -0.021(4)
C7 0.037(5) 0.038(5) 0.035(5) -0.001(4) 0.007(4) -0.002(4)
C8 0.031(5) 0.037(5) 0.033(5) -0.003(4) 0.010(4) -0.008(3)
C9 0.057(6) 0.037(5) 0.029(5) 0.001(4) 0.000(4) -0.004(4)
C10 0.051(6) 0.033(5) 0.041(6) 0.001(4) 0.003(5) -0.002(4)
C11 0.029(4) 0.029(4) 0.041(5) -0.006(4) 0.005(4) -0.004(3)
C12 0.029(5) 0.038(5) 0.041(6) -0.002(4) 0.000(4) -0.004(4)
C13 0.025(4) 0.035(5) 0.033(5) -0.006(4) 0.007(4) -0.006(3)
C14 0.040(5) 0.028(4) 0.038(5) -0.002(4) -0.005(4) 0.001(4)
C15 0.037(5) 0.052(5) 0.025(5) -0.004(4) -0.002(4) 0.008(4)
C16 0.031(5) 0.029(4) 0.040(5) -0.007(4) 0.005(4) -0.005(3)
C17 0.068(7) 0.055(7) 0.054(7) -0.001(5) -0.005(6) -0.013(5)
C18 0.105(11) 0.057(8) 0.085(10) -0.010(7) -0.021(8) -0.024(7)
C19 0.179(18) 0.045(8) 0.21(2) -0.010(11) -0.115(17) -0.013(9)
C20 0.136(15) 0.062(9) 0.182(19) 0.050(10) -0.075(14) -0.033(9)
C21 0.053(6) 0.044(6) 0.074(8) 0.021(5) -0.015(6) 0.002(5)
C22 0.050(6) 0.062(7) 0.043(6) 0.011(5) 0.001(5) 0.009(5)
C23 0.072(9) 0.098(11) 0.071(10) 0.031(8) 0.006(7) 0.015(7)
C24 0.125(13) 0.098(11) 0.046(8) -0.005(8) 0.003(8) 0.008(9)
C25 0.121(13) 0.088(10) 0.067(10) -0.021(8) 0.000(9) 0.008(9)
C26 0.113(11) 0.066(8) 0.039(7) -0.002(5) 0.001(7) -0.004(7)
Cd1 0.0390(4) 0.0356(4) 0.0343(4) -0.0037(3) 0.0057(3) -0.0024(3)
Cd2 0.0304(4) 0.0306(3) 0.0306(4) 0.0008(2) 0.0032(3) -0.0024(2)
N1 0.111(4) 0.112(4) 0.111(5) -0.001(2) 0.002(2) 0.000(2)
N3 0.046(5) 0.041(4) 0.051(5) 0.000(4) 0.001(4) -0.002(3)
N4 0.088(7) 0.061(6) 0.056(7) 0.025(5) -0.007(5) -0.003(5)
N5 0.053(5) 0.060(5) 0.025(4) -0.004(4) 0.003(4) 0.010(4)
O1 0.030(3) 0.044(4) 0.037(4) 0.003(3) 0.008(3) -0.003(2)
O2 0.049(4) 0.050(4) 0.066(5) 0.008(3) 0.025(4) 0.014(3)
O3 0.067(5) 0.051(4) 0.030(4) -0.014(3) 0.005(3) -0.017(3)
O4 0.043(4) 0.071(5) 0.051(5) -0.023(4) -0.004(4) 0.002(3)
O5 0.132(13) 0.235(16) 0.27(2) -0.126(15) 0.081(13) -0.077(12)
O6 0.155(5) 0.154(5) 0.154(5) 0.001(2) 0.002(2) 0.000(2)
O7 0.221(14) 0.099(8) 0.101(9) -0.018(7) -0.070(9) 0.007(8)
O9 0.062(4) 0.041(4) 0.041(4) -0.008(3) -0.004(3) 0.015(3)
O10 0.046(4) 0.044(4) 0.041(4) -0.009(3) -0.005(3) 0.005(3)
O11 0.058(4) 0.042(4) 0.060(5) 0.004(3) -0.007(4) 0.002(3)
O12 0.039(4) 0.042(4) 0.121(7) -0.007(4) 0.022(4) 0.007(3)
N2 0.245(19) 0.058(7) 0.087(10) 0.000(7) -0.040(11) 0.002(9)

loop_
_atom_type_symbol
_atom_type_description
_atom_type_scat_dispersion_real
_atom_type_scat_dispersion_imag
_atom_type_scat_source
C C 0.0033 0.0016 'International Tables Vol C Tables 4.2.6.8 and 6.1.1.4'
Cd Cd -0.8075 1.2024 'International Tables Vol C Tables 4.2.6.8 and 6.1.1.4'
H H 0.0000 0.0000 'International Tables Vol C Tables 4.2.6.8 and 6.1.1.4'
N N 0.0061 0.0033 'International Tables Vol C Tables 4.2.6.8 and 6.1.1.4'
O O 0.0106 0.0060 'International Tables Vol C Tables 4.2.6.8 and 6.1.1.4'

loop_
_geom_angle_atom_site_label_1
_geom_angle_atom_site_label_2
_geom_angle_atom_site_label_3
_geom_angle
_geom_angle_site_symmetry_1
_geom_angle_site_symmetry_3
O2 C1 O1 123.2(8) . .
O2 C1 C2 120.0(8) . .
O1 C1 C2 116.7(7) . .
O2 C1 Cd2 65.7(5) . 1_455
O1 C1 Cd2 59.3(4) . 1_455
C2 C1 Cd2 162.9(5) . 1_455
C7 C2 C3 119.5(8) . .
C7 C2 C1 122.9(7) . .
C3 C2 C1 117.6(7) . .
C4 C3 C2 122.2(7) . .
C4 C3 H3 118.9 . .
C2 C3 H3 118.9 . .
C3 C4 C5 119.1(8) . .
C3 C4 C15 120.9(8) . .
C5 C4 C15 120.0(8) . .
C6 C5 C4 120.2(9) . .
C6 C5 H5 119.9 . .
C4 C5 H5 119.9 . .
C5 C6 N1 113.9(10) . .
C5 C6 C7 121.7(8) . .
N1 C6 C7 124.4(10) . .
C2 C7 C6 117.2(8) . .
C2 C7 C8 121.7(8) . .
C6 C7 C8 120.7(7) . .
C9 C8 C13 117.2(7) . .
C9 C8 C7 124.8(8) . .
C13 C8 C7 117.8(7) . .
C10 C9 C8 123.4(8) . .
C10 C9 N2 116.0(9) . .
C8 C9 N2 120.6(9) . .
C9 C10 C11 119.3(8) . .
C9 C10 H10 120.4 . .
C11 C10 H10 120.4 . .
C12 C11 C10 118.2(8) . .
C12 C11 C16 120.3(8) . .
C10 C11 C16 121.4(7) . .
C13 C12 C11 121.7(8) . .
C13 C12 H12 119.2 . .
C11 C12 H12 119.2 . .
C12 C13 C8 120.1(8) . .
C12 C13 C14 119.5(8) . .
C8 C13 C14 120.4(7) . .
O12 C14 O11 125.1(8) . .
O12 C14 C13 117.0(8) . .
O11 C14 C13 117.9(8) . .
O3 C15 O4 125.9(8) . .
O3 C15 C4 117.9(8) . .
O4 C15 C4 116.2(8) . .
O9 C16 O10 121.5(7) . .
O9 C16 C11 120.2(8) . .
O10 C16 C11 118.3(7) . .
O9 C16 Cd2 61.0(4) . 2_655
O10 C16 Cd2 60.7(4) . 2_655
C11 C16 Cd2 174.0(6) . 2_655
C18 C17 N3 125.2(11) . .
C18 C17 H17 117.4 . .
N3 C17 H17 117.4 . .
C17 C18 C19 116.2(13) . .
C17 C18 H18 121.9 . .
C19 C18 H18 121.9 . .
C18 C19 C20 122.8(12) . .
C18 C19 H19 118.6 . .
C20 C19 H19 118.6 . .
C21 C20 C19 115.5(14) . .
C21 C20 H20 122.3 . .
C19 C20 H20 122.3 . .
N4 C21 N3 121.2(9) . .
N4 C21 C20 117.8(11) . .
N3 C21 C20 121.0(12) . .
N5 C22 N4 123.3(10) . .
N5 C22 C23 120.7(11) . .
N4 C22 C23 116.0(10) . .
C24 C23 C22 121.6(12) . .
C24 C23 H23 119.2 . .
C22 C23 H23 119.2 . .
C23 C24 C25 115.5(13) . .
C23 C24 H24 122.2 . .
C25 C24 H24 122.2 . .
C26 C25 C24 119.7(13) . .
C26 C25 H25 120.1 . .
C24 C25 H25 120.1 . .
C25 C26 N5 122.9(12) . .
C25 C26 H26 118.5 . .
N5 C26 H26 118.5 . .
O4 Cd1 O11 110.5(3) 3_665 .
O4 Cd1 N5 147.1(3) 3_665 .
O11 Cd1 N5 91.9(3) . .
O4 Cd1 N3 87.4(3) 3_665 .
O11 Cd1 N3 153.3(3) . .
N5 Cd1 N3 81.7(3) . .
O4 Cd1 O1 91.4(2) 3_665 .
O11 Cd1 O1 76.9(2) . .
N5 Cd1 O1 117.8(2) . .
N3 Cd1 O1 83.2(2) . .
O4 Cd1 O10 74.8(2) 3_665 2_645
O11 Cd1 O10 88.2(2) . 2_645
N5 Cd1 O10 82.4(2) . 2_645
N3 Cd1 O10 116.2(2) . 2_645
O1 Cd1 O10 154.86(19) . 2_645
O12 Cd2 O3 106.2(3) . 3_665
O12 Cd2 O1 131.1(2) . 1_655
O3 Cd2 O1 87.6(2) 3_665 1_655
O12 Cd2 O10 107.9(3) . 2_645
O3 Cd2 O10 86.3(2) 3_665 2_645
O1 Cd2 O10 119.9(2) 1_655 2_645
O12 Cd2 O9 105.0(3) . 2_645
O3 Cd2 O9 136.7(2) 3_665 2_645
O1 Cd2 O9 94.0(2) 1_655 2_645
O10 Cd2 O9 55.7(2) 2_645 2_645
O12 Cd2 O2 76.8(2) . 1_655
O3 Cd2 O2 102.7(2) 3_665 1_655
O1 Cd2 O2 54.2(2) 1_655 1_655
O10 Cd2 O2 168.4(2) 2_645 1_655
O9 Cd2 O2 113.2(2) 2_645 1_655
O12 Cd2 C16 110.1(3) . 2_645
O3 Cd2 C16 111.6(3) 3_665 2_645
O1 Cd2 C16 107.4(2) 1_655 2_645
O10 Cd2 C16 28.1(2) 2_645 2_645
O9 Cd2 C16 27.7(2) 2_645 2_645
O2 Cd2 C16 140.6(3) 1_655 2_645
O12 Cd2 C1 103.3(3) . 1_655
O3 Cd2 C1 92.3(2) 3_665 1_655
O1 Cd2 C1 28.1(2) 1_655 1_655
O10 Cd2 C1 147.9(2) 2_645 1_655
O9 Cd2 C1 108.9(2) 2_645 1_655
O2 Cd2 C1 26.7(2) 1_655 1_655
C16 Cd2 C1 130.3(3) 2_645 1_655
O5 N1 O6 122.7(16) . .
O5 N1 C6 117.1(14) . .
O6 N1 C6 120.0(15) . .
C21 N3 C17 118.6(8) . .
C21 N3 Cd1 125.0(7) . .
C17 N3 Cd1 114.4(6) . .
C21 N4 C22 135.3(9) . .
C21 N4 H4 112.4 . .
C22 N4 H4 112.4 . .
C22 N5 C26 119.4(10) . .
C22 N5 Cd1 125.9(7) . .
C26 N5 Cd1 114.0(7) . .
C1 O1 Cd2 92.7(5) . 1_455
C1 O1 Cd1 122.2(5) . .
Cd2 O1 Cd1 125.6(3) 1_455 .
C1 O2 Cd2 87.6(5) . 1_455
C15 O3 Cd2 128.1(6) . 3_665
C15 O4 Cd1 140.9(6) . 3_665
C16 O9 Cd2 91.3(5) . 2_655
C16 O10 Cd2 91.2(5) . 2_655
C16 O10 Cd1 137.6(6) . 2_655
Cd2 O10 Cd1 101.3(2) 2_655 2_655
C14 O11 Cd1 144.3(7) . .
C14 O12 Cd2 127.3(6) . .
O7 N2 O8 118.3(14) . .
O7 N2 O8' 114.4(14) . .
O8 N2 O8' 29.0(9) . .
O7 N2 C9 123.1(11) . .
O8 N2 C9 117.7(13) . .
O8' N2 C9 119.0(12) . .

loop_
_geom_bond_atom_site_label_1
_geom_bond_atom_site_label_2
_geom_bond_distance
_geom_bond_site_symmetry_2
O8 N2 1.237(17) .
O8' N2 1.38(2) .
C1 O2 1.221(10) .
C1 O1 1.279(9) .
C1 C2 1.510(12) .
C1 Cd2 2.718(9) 1_455
C2 C7 1.392(11) .
C2 C3 1.432(11) .
C3 C4 1.346(12) .
C3 H3 0.9300 .
C4 C5 1.407(12) .
C4 C15 1.499(12) .
C5 C6 1.372(13) .
C5 H5 0.9300 .
C6 N1 1.402(17) .
C6 C7 1.438(13) .
C7 C8 1.515(12) .
C8 C9 1.385(12) .
C8 C13 1.393(12) .
C9 C10 1.357(12) .
C9 N2 1.425(15) .
C10 C11 1.402(13) .
C10 H10 0.9300 .
C11 C12 1.384(11) .
C11 C16 1.509(11) .
C12 C13 1.381(11) .
C12 H12 0.9300 .
C13 C14 1.511(11) .
C14 O12 1.216(11) .
C14 O11 1.248(10) .
C15 O3 1.249(11) .
C15 O4 1.282(11) .
C16 O9 1.255(10) .
C16 O10 1.269(10) .
C16 Cd2 2.697(9) 2_655
C17 C18 1.336(14) .
C17 N3 1.391(13) .
C17 H17 0.9300 .
C18 C19 1.38(2) .
C18 H18 0.9300 .
C19 C20 1.44(3) .
C19 H19 0.9300 .
C20 C21 1.419(16) .
C20 H20 0.9300 .
C21 N4 1.356(13) .
C21 N3 1.367(12) .
C22 N5 1.303(12) .
C22 N4 1.392(13) .
C22 C23 1.414(17) .
C23 C24 1.368(18) .
C23 H23 0.9300 .
C24 C25 1.43(2) .
C24 H24 0.9300 .
C25 C26 1.350(17) .
C25 H25 0.9300 .
C26 N5 1.352(14) .
C26 H26 0.9300 .
Cd1 O4 2.191(7) 3_665
Cd1 O11 2.265(7) .
Cd1 N5 2.306(8) .
Cd1 N3 2.318(8) .
Cd1 O1 2.419(6) .
Cd1 O10 2.563(7) 2_645
Cd2 O12 2.196(6) .
Cd2 O3 2.228(6) 3_665
Cd2 O1 2.338(6) 1_655
Cd2 O10 2.352(6) 2_645
Cd2 O9 2.359(6) 2_645
Cd2 O2 2.479(7) 1_655
Cd2 C16 2.697(9) 2_645
Cd2 C1 2.718(9) 1_655
N1 O5 1.295(18) .
N1 O6 1.343(18) .
N4 H4 0.8600 .
O1 Cd2 2.338(6) 1_455
O2 Cd2 2.479(7) 1_455
O3 Cd2 2.228(6) 3_665
O4 Cd1 2.191(7) 3_665
O7 N2 1.223(15) .
O9 Cd2 2.359(6) 2_655
O10 Cd2 2.352(6) 2_655
O10 Cd1 2.563(6) 2_655

loop_
_geom_torsion_atom_site_label_1
_geom_torsion_atom_site_label_2
_geom_torsion_atom_site_label_3
_geom_torsion_atom_site_label_4
_geom_torsion
_geom_torsion_site_symmetry_1
_geom_torsion_site_symmetry_4
O2 C1 C2 C7 38.9(12) . .
O1 C1 C2 C7 -144.0(8) . .
Cd2 C1 C2 C7 144.1(17) 1_455 .
O2 C1 C2 C3 -138.0(8) . .
O1 C1 C2 C3 39.1(10) . .
Cd2 C1 C2 C3 -33(2) 1_455 .
C7 C2 C3 C4 1.2(12) . .
C1 C2 C3 C4 178.2(8) . .
C2 C3 C4 C5 2.6(13) . .
C2 C3 C4 C15 -179.7(7) . .
C3 C4 C5 C6 -4.8(14) . .
C15 C4 C5 C6 177.5(8) . .
C4 C5 C6 N1 -176.0(10) . .
C4 C5 C6 C7 3.3(15) . .
C3 C2 C7 C6 -2.7(12) . .
C1 C2 C7 C6 -179.5(8) . .
C3 C2 C7 C8 -175.4(7) . .
C1 C2 C7 C8 7.8(12) . .
C5 C6 C7 C2 0.5(14) . .
N1 C6 C7 C2 179.7(11) . .
C5 C6 C7 C8 173.3(9) . .
N1 C6 C7 C8 -7.5(16) . .
C2 C7 C8 C9 -113.7(10) . .
C6 C7 C8 C9 73.8(12) . .
C2 C7 C8 C13 69.9(11) . .
C6 C7 C8 C13 -102.5(10) . .
C13 C8 C9 C10 0.3(13) . .
C7 C8 C9 C10 -176.1(9) . .
C13 C8 C9 N2 179.2(11) . .
C7 C8 C9 N2 2.8(16) . .
C8 C9 C10 C11 -2.6(15) . .
N2 C9 C10 C11 178.5(11) . .
C9 C10 C11 C12 3.1(13) . .
C9 C10 C11 C16 -177.6(9) . .
C10 C11 C12 C13 -1.5(12) . .
C16 C11 C12 C13 179.2(8) . .
C11 C12 C13 C8 -0.8(12) . .
C11 C12 C13 C14 178.2(8) . .
C9 C8 C13 C12 1.4(12) . .
C7 C8 C13 C12 178.0(8) . .
C9 C8 C13 C14 -177.5(8) . .
C7 C8 C13 C14 -0.9(11) . .
C12 C13 C14 O12 -90.2(11) . .
C8 C13 C14 O12 88.7(10) . .
C12 C13 C14 O11 92.0(10) . .
C8 C13 C14 O11 -89.1(10) . .
C3 C4 C15 O3 15.2(12) . .
C5 C4 C15 O3 -167.1(8) . .
C3 C4 C15 O4 -164.9(8) . .
C5 C4 C15 O4 12.8(12) . .
C12 C11 C16 O9 -160.5(8) . .
C10 C11 C16 O9 20.2(13) . .
C12 C11 C16 O10 18.3(12) . .
C10 C11 C16 O10 -161.0(8) . .
N3 C17 C18 C19 -2(2) . .
C17 C18 C19 C20 9(3) . .
C18 C19 C20 C21 -11(3) . .
C19 C20 C21 N4 -172.2(14) . .
C19 C20 C21 N3 5(2) . .
N5 C22 C23 C24 2.5(19) . .
N4 C22 C23 C24 -177.9(12) . .
C22 C23 C24 C25 -4(2) . .
C23 C24 C25 C26 3(2) . .
C24 C25 C26 N5 -2(2) . .
C5 C6 N1 O5 -53.6(18) . .
C7 C6 N1 O5 127.1(16) . .
C5 C6 N1 O6 131.3(14) . .
C7 C6 N1 O6 -48.0(18) . .
N4 C21 N3 C17 178.6(10) . .
C20 C21 N3 C17 1.1(17) . .
N4 C21 N3 Cd1 15.7(14) . .
C20 C21 N3 Cd1 -161.9(10) . .
C18 C17 N3 C21 -3.3(17) . .
C18 C17 N3 Cd1 161.4(10) . .
O4 Cd1 N3 C21 123.3(8) 3_665 .
O11 Cd1 N3 C21 -103.1(9) . .
N5 Cd1 N3 C21 -25.6(8) . .
O1 Cd1 N3 C21 -145.0(8) . .
O10 Cd1 N3 C21 51.7(9) 2_645 .
O4 Cd1 N3 C17 -40.3(7) 3_665 .
O11 Cd1 N3 C17 93.4(9) . .
N5 Cd1 N3 C17 170.9(7) . .
O1 Cd1 N3 C17 51.4(7) . .
O10 Cd1 N3 C17 -111.9(7) 2_645 .
N3 C21 N4 C22 12(2) . .
C20 C21 N4 C22 -169.9(13) . .
N5 C22 N4 C21 -16(2) . .
C23 C22 N4 C21 164.5(12) . .
N4 C22 N5 C26 179.5(10) . .
C23 C22 N5 C26 -0.9(16) . .
N4 C22 N5 Cd1 -10.3(15) . .
C23 C22 N5 Cd1 169.3(8) . .
C25 C26 N5 C22 0.8(19) . .
C25 C26 N5 Cd1 -170.5(11) . .
O4 Cd1 N5 C22 -49.0(11) 3_665 .
O11 Cd1 N5 C22 177.0(8) . .
N3 Cd1 N5 C22 23.0(8) . .
O1 Cd1 N5 C22 100.8(8) . .
O10 Cd1 N5 C22 -95.1(8) 2_645 .
O4 Cd1 N5 C26 121.7(8) 3_665 .
O11 Cd1 N5 C26 -12.3(8) . .
N3 Cd1 N5 C26 -166.3(8) . .
O1 Cd1 N5 C26 -88.5(8) . .
O10 Cd1 N5 C26 75.6(8) 2_645 .
O2 C1 O1 Cd2 16.0(9) . 1_455
C2 C1 O1 Cd2 -161.0(6) . 1_455
O2 C1 O1 Cd1 -119.8(8) . .
C2 C1 O1 Cd1 63.1(8) . .
Cd2 C1 O1 Cd1 -135.9(5) 1_455 .
O4 Cd1 O1 C1 -89.7(6) 3_665 .
O11 Cd1 O1 C1 21.1(6) . .
N5 Cd1 O1 C1 106.2(6) . .
N3 Cd1 O1 C1 -176.8(6) . .
O10 Cd1 O1 C1 -34.2(9) 2_645 .
O4 Cd1 O1 Cd2 149.1(3) 3_665 1_455
O11 Cd1 O1 Cd2 -100.1(3) . 1_455
N5 Cd1 O1 Cd2 -15.0(4) . 1_455
N3 Cd1 O1 Cd2 61.9(3) . 1_455
O10 Cd1 O1 Cd2 -155.4(4) 2_645 1_455
O1 C1 O2 Cd2 -15.1(8) . 1_455
C2 C1 O2 Cd2 161.8(7) . 1_455
O4 C15 O3 Cd2 -36.2(13) . 3_665
C4 C15 O3 Cd2 143.7(6) . 3_665
O3 C15 O4 Cd1 16.0(16) . 3_665
C4 C15 O4 Cd1 -163.8(7) . 3_665
O10 C16 O9 Cd2 -5.5(9) . 2_655
C11 C16 O9 Cd2 173.2(7) . 2_655
O9 C16 O10 Cd2 5.5(9) . 2_655
C11 C16 O10 Cd2 -173.2(7) . 2_655
O9 C16 O10 Cd1 -102.8(10) . 2_655
C11 C16 O10 Cd1 78.4(10) . 2_655
Cd2 C16 O10 Cd1 -108.4(7) 2_655 2_655
O12 C14 O11 Cd1 -40.9(16) . .
C13 C14 O11 Cd1 136.7(8) . .
O4 Cd1 O11 C14 -15.2(11) 3_665 .
N5 Cd1 O11 C14 140.2(10) . .
N3 Cd1 O11 C14 -144.6(10) . .
O1 Cd1 O11 C14 -101.7(10) . .
O10 Cd1 O11 C14 57.9(10) 2_645 .
O11 C14 O12 Cd2 12.8(15) . .
C13 C14 O12 Cd2 -164.7(6) . .
O3 Cd2 O12 C14 67.8(9) 3_665 .
O1 Cd2 O12 C14 169.0(7) 1_655 .
O10 Cd2 O12 C14 -23.5(9) 2_645 .
O9 Cd2 O12 C14 -81.8(9) 2_645 .
O2 Cd2 O12 C14 167.4(9) 1_655 .
C16 Cd2 O12 C14 -53.2(9) 2_645 .
C1 Cd2 O12 C14 164.2(8) 1_655 .
C10 C9 N2 O7 -157.2(16) . .
C8 C9 N2 O7 24(2) . .
C10 C9 N2 O8 34(3) . .
C8 C9 N2 O8 -145(2) . .
C10 C9 N2 O8' 1(2) . .
C8 C9 N2 O8' -178.2(17) . .

loop_
_platon_squeeze_void_nr
_platon_squeeze_void_average_x
_platon_squeeze_void_average_y
_platon_squeeze_void_average_z
_platon_squeeze_void_volume
_platon_squeeze_void_count_electrons
_platon_squeeze_void_content
1 0.453 0.216 0.150 44 5 ' '
2 0.453 0.284 0.650 44 5 ' '
3 0.547 0.784 0.850 44 5 ' '
4 0.547 0.716 0.350 44 5 ' '
